data_2023500
loop_
_publ_author_name
'Bosch, Eric'

_publ_section_title
;
 Phenyl palladium(II) iodide complexes isolated after Sonogashira coupling
 of iodobenzenes with terminal alkynes
;
_journal_coeditor_code JY2058
_journal_issue 6
_journal_name_full 'Acta Crystallographica Section E Crystallographic Communications'
_journal_paper_doi 10.1107/S2056989025004025
_journal_volume 81
_journal_year 2025
_chemical_formula_iupac '[Pd (C8 H3 F6) I (C18 H15 P)2]'
_chemical_formula_moiety 'C44 H33 F6 I P2 Pd'
_chemical_formula_sum 'C44 H33 F6 I P2 Pd'
_chemical_formula_weight 971.010
_space_group_crystal_system monoclinic
_space_group_IT_number 14
_space_group_name_Hall '-P 2ybc'
_space_group_name_H-M_alt 'P 1 21/c 1'
_atom_sites_solution_primary iterative
_audit_creation_method
;
Olex2 1.5
(compiled 2022.04.07 svn.rca3783a0 for OlexSys, GUI svn.r6498)
;
_cell_angle_alpha 90
_cell_angle_beta 97.7260(10)
_cell_angle_gamma 90
_cell_formula_units_Z 4
_cell_length_a 12.4498(5)
_cell_length_b 14.5714(6)
_cell_length_c 22.1464(10)
_cell_measurement_reflns_used 9932
_cell_measurement_temperature 100(2)
_cell_measurement_theta_max 27.17
_cell_measurement_theta_min 2.26
_cell_volume 3981.1(3)
_computing_molecular_graphics
;
X-SEED 4 (Barbour, 2020)
;
_computing_publication_material
;
Olex2 1.5 (Dolomanov <i>et al.</i>,  2009)
;
_computing_structure_refinement
;
olex2.refine 1.5 (Bourhis <i>et al.</i>,  2015)
;
_computing_structure_solution
;
olex2.solve 1.5 (Bourhis <i>et al.</i>,  2015)
;
_diffrn_ambient_temperature 100.15
_diffrn_measured_fraction_theta_full 1.0000
_diffrn_measured_fraction_theta_max 0.9997
_diffrn_measurement_device_type 'Bruker APEXI CCD'
_diffrn_measurement_method '\f and \w scans'
_diffrn_radiation_type 'Mo K\a'
_diffrn_radiation_wavelength 0.71073
_diffrn_reflns_av_R_equivalents 0.0272
_diffrn_reflns_av_unetI/netI 0.0181
_diffrn_reflns_limit_h_max 15
_diffrn_reflns_limit_h_min -16
_diffrn_reflns_limit_k_max 18
_diffrn_reflns_limit_k_min -18
_diffrn_reflns_limit_l_max 28
_diffrn_reflns_limit_l_min -28
_diffrn_reflns_number 50557
_diffrn_reflns_theta_full 25.2417
_diffrn_reflns_theta_max 27.18
_diffrn_reflns_theta_min 1.65
_diffrn_standards_number 0
_exptl_absorpt_coefficient_mu 1.381
_exptl_absorpt_correction_T_max 0.7455
_exptl_absorpt_correction_T_min 0.7033
_exptl_absorpt_correction_type multi-scan
_exptl_absorpt_process_details
;
(SADABS; Krause <i>et al.</i>,  2015)
;
_exptl_crystal_colour 'clear red'
_exptl_crystal_density_diffrn 1.620
_exptl_crystal_description cube
_exptl_crystal_F_000 1916.447
_exptl_crystal_size_max 0.2
_exptl_crystal_size_mid 0.2
_exptl_crystal_size_min 0.2
_refine_diff_density_max 1.4722
_refine_diff_density_min -1.1668
_refine_ls_goodness_of_fit_ref 1.0247
_refine_ls_hydrogen_treatment constr
_refine_ls_matrix_type full
_refine_ls_number_constraints 66
_refine_ls_number_parameters 487
_refine_ls_number_reflns 8829
_refine_ls_number_restraints 12
_refine_ls_restrained_S_all 1.0240
_refine_ls_R_factor_all 0.0301
_refine_ls_R_factor_gt 0.0278
_refine_ls_shift/su_max -0.0006
_refine_ls_shift/su_mean 0.0000
_refine_ls_structure_factor_coef Fsqd
_refine_ls_weighting_details 'w=1/[\s^2^(Fo^2^)+(0.0307P)^2^+8.0780P] where P=(Fo^2^+2Fc^2^)/3'
_refine_ls_weighting_scheme calc
_refine_ls_wR_factor_gt 0.0661
_refine_ls_wR_factor_ref 0.0677
_reflns_number_gt 8155
_reflns_number_total 8829
_reflns_threshold_expression I>=2u(I)
_cod_data_source_file jy2058.cif
_cod_data_source_block 1
_cod_database_code 2023500

loop_
_space_group_symop_id
_space_group_symop_operation_xyz
1 x,y,z
2 -x,y+1/2,-z+1/2
3 -x,-y,-z
4 x,-y-1/2,z-1/2

loop_
_atom_site_type_symbol
_atom_site_label
_atom_site_fract_x
_atom_site_fract_y
_atom_site_fract_z
_atom_site_U_iso_or_equiv
_atom_site_adp_type
_atom_site_occupancy
I I1 0.953448(12) 0.427718(10) 0.310946(7) 0.01685(5) Uani 1.000000
Pd Pd1 0.738937(13) 0.403556(11) 0.280333(7) 0.01142(5) Uani 1.000000
P P1 0.75605(5) 0.43206(4) 0.17898(3) 0.01270(11) Uani 1.000000
F F1 0.42586(14) 0.19004(12) 0.14520(8) 0.0364(4) Uani 1.000000
C C1 0.57665(19) 0.39363(16) 0.25832(10) 0.0157(4) Uani 1.000000
P P2 0.72222(5) 0.35632(4) 0.37887(3) 0.01365(11) Uani 1.000000
C C2 0.52665(19) 0.31934(16) 0.22612(11) 0.0163(4) Uani 1.000000
H H2 0.56971(19) 0.27070(16) 0.21386(11) 0.0195(5) Uiso 1.000000
C C3 0.4143(2) 0.31576(17) 0.21175(12) 0.0215(5) Uani 1.000000
F F4 0.34414(17) 0.61366(13) 0.24281(11) 0.0534(6) Uani 1.000000
C C4 0.3495(2) 0.38559(19) 0.22879(12) 0.0228(5) Uani 1.000000
H H4 0.2729(2) 0.38266(19) 0.21892(12) 0.0274(6) Uiso 1.000000
F F5 0.36128(18) 0.56763(15) 0.33453(10) 0.0527(6) Uani 1.000000
C C5 0.3979(2) 0.45965(18) 0.26040(12) 0.0229(5) Uani 1.000000
F F6 0.22636(15) 0.52208(15) 0.26987(13) 0.0613(7) Uani 1.000000
C C6 0.51119(19) 0.46379(17) 0.27507(11) 0.0195(5) Uani 1.000000
H H6 0.54341(19) 0.51528(17) 0.29675(11) 0.0234(6) Uiso 1.000000
C C7 0.3633(2) 0.2336(2) 0.17918(16) 0.0354(7) Uani 1.000000
C C8 0.3318(2) 0.5391(2) 0.27750(16) 0.0360(7) Uani 1.000000
C C9 0.85351(18) 0.34876(16) 0.15738(10) 0.0148(4) Uani 1.000000
C C10 0.8432(2) 0.25782(17) 0.17649(11) 0.0207(5) Uani 1.000000
H H10 0.7845(2) 0.24137(17) 0.19765(11) 0.0249(6) Uiso 1.000000
C C11 0.9176(2) 0.19181(17) 0.16484(12) 0.0246(5) Uani 1.000000
H H11 0.9097(2) 0.13036(17) 0.17788(12) 0.0295(6) Uiso 1.000000
C C12 1.0036(2) 0.21518(19) 0.13421(13) 0.0265(6) Uani 1.000000
H H12 1.0548(2) 0.16992(19) 0.12624(13) 0.0318(7) Uiso 1.000000
C C13 1.0146(2) 0.3047(2) 0.11526(14) 0.0288(6) Uani 1.000000
H H13 1.0736(2) 0.3207(2) 0.09430(14) 0.0345(7) Uiso 1.000000
C C14 0.9401(2) 0.37174(18) 0.12653(12) 0.0225(5) Uani 1.000000
H H14 0.9483(2) 0.43300(18) 0.11321(12) 0.0270(6) Uiso 1.000000
C C15 0.80299(18) 0.54531(16) 0.15972(11) 0.0154(4) Uani 1.000000
C C16 0.8012(2) 0.57116(17) 0.09857(11) 0.0191(5) Uani 1.000000
H H16 0.7725(2) 0.53029(17) 0.06704(11) 0.0230(6) Uiso 1.000000
C C17 0.8409(2) 0.65579(18) 0.08390(12) 0.0239(5) Uani 1.000000
H H17 0.8407(2) 0.67245(18) 0.04241(12) 0.0287(6) Uiso 1.000000
C C18 0.8810(2) 0.71640(18) 0.12988(13) 0.0243(5) Uani 1.000000
H H18 0.9091(2) 0.77415(18) 0.11975(13) 0.0292(6) Uiso 1.000000
C C19 0.8802(2) 0.69309(17) 0.19026(12) 0.0230(5) Uani 1.000000
H H19 0.9061(2) 0.73538(17) 0.22151(12) 0.0276(6) Uiso 1.000000
C C20 0.84132(19) 0.60752(16) 0.20539(11) 0.0184(5) Uani 1.000000
H H20 0.84098(19) 0.59157(16) 0.24696(11) 0.0221(6) Uiso 1.000000
C C21 0.63591(19) 0.41706(18) 0.12270(11) 0.0184(5) Uani 1.000000
C C22 0.6201(2) 0.3401(2) 0.08494(11) 0.0249(6) Uani 1.000000
H H22 0.6749(2) 0.2945(2) 0.08626(11) 0.0299(7) Uiso 1.000000
C C23 0.5236(2) 0.3301(3) 0.04523(13) 0.0368(7) Uani 1.000000
H H23 0.5130(2) 0.2778(3) 0.01956(13) 0.0442(9) Uiso 1.000000
C C24 0.4443(2) 0.3958(3) 0.04325(14) 0.0414(8) Uani 1.000000
H H24 0.3790(2) 0.3887(3) 0.01610(14) 0.0496(10) Uiso 1.000000
C C25 0.4588(2) 0.4726(2) 0.08064(15) 0.0381(7) Uani 1.000000
H H25 0.4034(2) 0.5178(2) 0.07906(15) 0.0457(9) Uiso 1.000000
C C26 0.5542(2) 0.4834(2) 0.12030(13) 0.0271(6) Uani 1.000000
H H26 0.5641(2) 0.5360(2) 0.14585(13) 0.0325(7) Uiso 1.000000
C C27 0.5847(2) 0.34407(17) 0.39776(11) 0.0188(5) Uani 1.000000
C C28 0.5216(2) 0.26974(17) 0.37417(11) 0.0200(5) Uani 1.000000
H H28 0.5532(2) 0.22330(17) 0.35212(11) 0.0240(6) Uiso 1.000000
C C29 0.4137(2) 0.26292(18) 0.38253(12) 0.0236(5) Uani 1.000000
H H29 0.3715(2) 0.21221(18) 0.36610(12) 0.0283(6) Uiso 1.000000
C C30 0.3671(2) 0.3304(2) 0.41501(14) 0.0317(6) Uani 1.000000
H H30 0.2933(2) 0.3254(2) 0.42116(14) 0.0380(8) Uiso 1.000000
C C31 0.4281(2) 0.4047(2) 0.43836(14) 0.0356(7) Uani 1.000000
H H31 0.3959(2) 0.4510(2) 0.46022(14) 0.0427(9) Uiso 1.000000
C C32 0.5367(2) 0.4118(2) 0.42990(13) 0.0280(6) Uani 1.000000
H H32 0.5784(2) 0.4629(2) 0.44608(13) 0.0336(7) Uiso 1.000000
C C33 0.78511(19) 0.43655(16) 0.43603(10) 0.0159(4) Uani 1.000000
C C34 0.7724(2) 0.52981(17) 0.42266(11) 0.0200(5) Uani 1.000000
H H34 0.7352(2) 0.54844(17) 0.38434(11) 0.0240(6) Uiso 1.000000
C C35 0.8135(2) 0.59552(18) 0.46483(12) 0.0236(5) Uani 1.000000
H H35 0.8030(2) 0.65889(18) 0.45582(12) 0.0283(6) Uiso 1.000000
C C36 0.8697(2) 0.56859(19) 0.51989(12) 0.0267(6) Uani 1.000000
H H36 0.8993(2) 0.61353(19) 0.54848(12) 0.0321(7) Uiso 1.000000
C C37 0.8832(2) 0.4761(2) 0.53369(12) 0.0307(6) Uani 1.000000
H H37 0.9216(2) 0.4579(2) 0.57181(12) 0.0369(7) Uiso 1.000000
C C38 0.8410(2) 0.41012(19) 0.49217(12) 0.0246(5) Uani 1.000000
H H38 0.8501(2) 0.34685(19) 0.50189(12) 0.0296(6) Uiso 1.000000
C C39 0.77923(19) 0.24282(16) 0.39698(11) 0.0177(5) Uani 1.000000
C C40 0.8394(2) 0.19755(17) 0.35779(12) 0.0209(5) Uani 1.000000
H H40 0.8537(2) 0.22686(17) 0.32139(12) 0.0251(6) Uiso 1.000000
C C41 0.8791(2) 0.10941(19) 0.37135(14) 0.0276(6) Uani 1.000000
H H41 0.9192(2) 0.07855(19) 0.34395(14) 0.0331(7) Uiso 1.000000
C C42 0.8598(2) 0.06684(19) 0.42476(15) 0.0321(6) Uani 1.000000
H H42 0.8878(2) 0.00718(19) 0.43443(15) 0.0385(8) Uiso 1.000000
C C43 0.7999(2) 0.1115(2) 0.46389(14) 0.0326(6) Uani 1.000000
H H43 0.7870(2) 0.0823(2) 0.50059(14) 0.0392(8) Uiso 1.000000
C C44 0.7584(2) 0.19844(19) 0.45023(12) 0.0254(5) Uani 1.000000
H H44 0.7158(2) 0.22789(19) 0.47703(12) 0.0304(7) Uiso 1.000000
F F2 0.3380(3) 0.16952(18) 0.21762(13) 0.0886(9) Uani 1.000000
F F3 0.2740(2) 0.2539(2) 0.14237(17) 0.1024(10) Uani 1.000000

loop_
_atom_site_aniso_label
_atom_site_aniso_U_11
_atom_site_aniso_U_22
_atom_site_aniso_U_33
_atom_site_aniso_U_12
_atom_site_aniso_U_13
_atom_site_aniso_U_23
I1 0.01334(8) 0.01817(8) 0.01806(8) -0.00094(5) -0.00148(6) 0.00035(5)
Pd1 0.01028(8) 0.01240(9) 0.01125(8) -0.00042(6) 0.00020(6) -0.00016(6)
P1 0.0127(3) 0.0130(3) 0.0121(3) -0.0007(2) 0.0007(2) 0.0007(2)
F1 0.0375(10) 0.0327(9) 0.0395(10) -0.0128(8) 0.0073(8) -0.0185(8)
C1 0.0162(11) 0.0176(11) 0.0134(10) -0.0013(9) 0.0026(8) 0.0015(9)
P2 0.0138(3) 0.0150(3) 0.0121(3) -0.0013(2) 0.0013(2) 0.0001(2)
C2 0.0149(11) 0.0147(11) 0.0193(11) -0.0008(9) 0.0028(9) -0.0006(9)
C3 0.0193(12) 0.0200(12) 0.0247(13) -0.0033(9) 0.0012(10) -0.0026(10)
F4 0.0491(12) 0.0278(10) 0.0807(16) 0.0168(9) -0.0006(11) -0.0011(10)
C4 0.0115(11) 0.0273(13) 0.0282(13) -0.0004(10) -0.0026(9) -0.0009(11)
F5 0.0505(12) 0.0528(13) 0.0549(13) 0.0235(10) 0.0069(10) -0.0256(10)
C5 0.0175(12) 0.0212(12) 0.0297(13) 0.0040(10) 0.0022(10) -0.0040(10)
F6 0.0206(9) 0.0466(12) 0.118(2) 0.0061(8) 0.0127(11) -0.0308(13)
C6 0.0164(11) 0.0183(11) 0.0226(12) -0.0004(9) -0.0018(9) -0.0008(9)
C7 0.0173(13) 0.0323(15) 0.056(2) -0.0077(11) 0.0044(12) -0.0179(14)
C8 0.0214(14) 0.0300(15) 0.0549(19) 0.0044(12) -0.0009(13) -0.0145(14)
C9 0.0163(11) 0.0146(11) 0.0130(10) -0.0002(8) -0.0002(8) -0.0027(8)
C10 0.0242(12) 0.0162(11) 0.0228(12) -0.0015(9) 0.0074(10) 0.0009(9)
C11 0.0310(14) 0.0145(11) 0.0285(13) 0.0012(10) 0.0054(11) -0.0022(10)
C12 0.0255(13) 0.0224(13) 0.0322(14) 0.0075(10) 0.0058(11) -0.0048(11)
C13 0.0233(13) 0.0286(14) 0.0370(15) 0.0028(11) 0.0138(11) 0.0031(12)
C14 0.0222(12) 0.0195(12) 0.0264(13) -0.0014(10) 0.0060(10) 0.0025(10)
C15 0.0140(10) 0.0143(10) 0.0177(11) 0.0010(8) 0.0016(8) 0.0020(9)
C16 0.0203(12) 0.0192(12) 0.0180(12) 0.0008(9) 0.0029(9) 0.0008(9)
C17 0.0227(13) 0.0252(13) 0.0238(13) 0.0011(10) 0.0027(10) 0.0098(10)
C18 0.0190(12) 0.0173(12) 0.0355(14) -0.0027(9) -0.0009(10) 0.0100(10)
C19 0.0226(12) 0.0158(12) 0.0287(13) -0.0012(9) -0.0037(10) 0.0015(10)
C20 0.0176(11) 0.0171(11) 0.0196(12) 0.0013(9) -0.0007(9) 0.0015(9)
C21 0.0152(11) 0.0268(13) 0.0126(11) -0.0045(9) 0.0000(9) 0.0053(9)
C22 0.0206(12) 0.0377(15) 0.0163(12) -0.0068(11) 0.0017(10) -0.0037(10)
C23 0.0300(15) 0.059(2) 0.0199(13) -0.0176(14) -0.0027(11) -0.0039(13)
C24 0.0226(14) 0.067(2) 0.0299(16) -0.0144(15) -0.0121(12) 0.0148(15)
C25 0.0211(14) 0.0486(19) 0.0414(17) 0.0008(13) -0.0070(12) 0.0222(15)
C26 0.0215(13) 0.0285(14) 0.0298(14) -0.0012(11) -0.0017(11) 0.0101(11)
C27 0.0184(11) 0.0239(12) 0.0145(11) -0.0022(9) 0.0032(9) 0.0022(9)
C28 0.0209(12) 0.0198(12) 0.0199(12) -0.0005(9) 0.0046(9) 0.0003(9)
C29 0.0210(12) 0.0224(13) 0.0275(13) -0.0054(10) 0.0040(10) -0.0017(10)
C30 0.0190(13) 0.0437(17) 0.0344(15) -0.0065(12) 0.0109(11) -0.0095(13)
C31 0.0247(14) 0.0468(18) 0.0376(16) -0.0048(13) 0.0127(12) -0.0219(14)
C32 0.0228(13) 0.0355(15) 0.0268(14) -0.0073(11) 0.0070(11) -0.0145(11)
C33 0.0148(11) 0.0197(11) 0.0134(11) -0.0023(9) 0.0022(8) -0.0011(9)
C34 0.0227(12) 0.0203(12) 0.0165(11) 0.0001(10) 0.0009(9) -0.0004(9)
C35 0.0286(14) 0.0191(12) 0.0236(13) -0.0014(10) 0.0050(11) -0.0045(10)
C36 0.0275(14) 0.0291(14) 0.0224(13) -0.0012(11) -0.0010(11) -0.0145(11)
C37 0.0361(15) 0.0337(15) 0.0188(13) 0.0033(12) -0.0090(11) -0.0042(11)
C38 0.0302(14) 0.0227(13) 0.0193(12) 0.0027(10) -0.0029(10) -0.0004(10)
C39 0.0150(11) 0.0167(11) 0.0202(11) -0.0036(9) -0.0015(9) 0.0025(9)
C40 0.0199(12) 0.0196(12) 0.0233(12) -0.0006(9) 0.0032(10) 0.0024(10)
C41 0.0234(13) 0.0211(13) 0.0385(16) 0.0040(10) 0.0053(11) 0.0020(11)
C42 0.0280(14) 0.0196(13) 0.0476(18) 0.0018(11) 0.0007(13) 0.0103(12)
C43 0.0364(16) 0.0272(14) 0.0338(16) -0.0027(12) 0.0031(12) 0.0149(12)
C44 0.0294(14) 0.0246(13) 0.0225(13) -0.0005(11) 0.0049(11) 0.0066(10)
F2 0.132(2) 0.0553(14) 0.0952(18) -0.0607(13) 0.0757(15) -0.0352(12)
F3 0.0467(13) 0.0751(16) 0.166(3) 0.0176(11) -0.0553(13) -0.0687(15)

loop_
_atom_type_symbol
_atom_type_scat_Cromer_Mann_a1
_atom_type_scat_Cromer_Mann_a2
_atom_type_scat_Cromer_Mann_a3
_atom_type_scat_Cromer_Mann_a4
_atom_type_scat_Cromer_Mann_b1
_atom_type_scat_Cromer_Mann_b2
_atom_type_scat_Cromer_Mann_b3
_atom_type_scat_Cromer_Mann_b4
_atom_type_scat_Cromer_Mann_c
_atom_type_scat_dispersion_source
_atom_type_scat_dispersion_real
_atom_type_scat_dispersion_imag
_atom_type_scat_source
C 2.31000 1.02000 1.58860 0.86500 20.84390 10.20750 0.56870 51.65120 0.21560 'Henke, Gullikson and Davis, At. Data and Nucl. Data Tables, 1993, 54, 2' 0.00347 0.00161 'International Tables Volume C Table 6.1.1.4 (pp. 500-502)'
F 3.53920 2.64120 1.51700 1.02430 10.28250 4.29440 0.26150 26.14760 0.27760 'Henke, Gullikson and Davis, At. Data and Nucl. Data Tables, 1993, 54, 2' 0.01794 0.01033 'International Tables Volume C Table 6.1.1.4 (pp. 500-502)'
H 0.49300 0.32291 0.14019 0.04081 10.51090 26.12570 3.14236 57.79970 0.00304 'Henke, Gullikson and Davis, At. Data and Nucl. Data Tables, 1993, 54, 2' 0.00000 0.00000 'International Tables Volume C Table 6.1.1.4 (pp. 500-502)'
I 20.14720 18.99490 7.51380 2.27350 4.34700 0.38140 27.76600 66.87760 4.07120 'Henke, Gullikson and Davis, At. Data and Nucl. Data Tables, 1993, 54, 2' -0.41187 1.83264 'International Tables Volume C Table 6.1.1.4 (pp. 500-502)'
P 6.43450 4.17910 1.78000 1.49080 1.90670 27.15700 0.52600 68.16450 1.11490 'Henke, Gullikson and Davis, At. Data and Nucl. Data Tables, 1993, 54, 2' 0.10434 0.09671 'International Tables Volume C Table 6.1.1.4 (pp. 500-502)'
Pd 19.33190 15.50170 5.29537 0.60584 0.69866 7.98929 25.20520 76.89860 5.26593 'Henke, Gullikson and Davis, At. Data and Nucl. Data Tables, 1993, 54, 2' -0.98845 1.01473 'International Tables Volume C Table 6.1.1.4 (pp. 500-502)'

loop_
_geom_angle_atom_site_label_1
_geom_angle_atom_site_label_2
_geom_angle_atom_site_label_3
_geom_angle_site_symmetry_1
_geom_angle_site_symmetry_3
_geom_angle
_geom_angle_publ_flag
P1 Pd1 I1 . . 90.186(15) ?
C1 Pd1 I1 . . 176.51(7) ?
C1 Pd1 P1 . . 89.90(7) ?
P2 Pd1 I1 . . 90.764(15) ?
P2 Pd1 P1 . . 173.08(2) ?
P2 Pd1 C1 . . 89.57(7) ?
C9 P1 Pd1 . . 106.57(8) ?
C15 P1 Pd1 . . 117.58(8) ?
C15 P1 C9 . . 107.21(11) ?
C21 P1 Pd1 . . 117.73(8) ?
C21 P1 C9 . . 104.70(11) ?
C21 P1 C15 . . 101.99(11) ?
C2 C1 Pd1 . . 122.82(17) ?
C6 C1 Pd1 . . 119.15(17) ?
C6 C1 C2 . . 118.0(2) ?
C27 P2 Pd1 . . 116.71(8) ?
C33 P2 Pd1 . . 112.22(8) ?
C33 P2 C27 . . 103.43(11) ?
C39 P2 Pd1 . . 113.20(8) ?
C39 P2 C27 . . 102.14(11) ?
C39 P2 C33 . . 108.13(11) ?
H2 C2 C1 . . 119.64(14) ?
C3 C2 C1 . . 120.7(2) ?
C3 C2 H2 . . 119.64(14) ?
C4 C3 C2 . . 121.0(2) ?
C7 C3 C2 . . 119.2(2) ?
C7 C3 C4 . . 119.7(2) ?
H4 C4 C3 . . 120.58(15) ?
C5 C4 C3 . . 118.8(2) ?
C5 C4 H4 . . 120.58(15) ?
C6 C5 C4 . . 120.5(2) ?
C8 C5 C4 . . 121.0(2) ?
C8 C5 C6 . . 118.5(2) ?
C5 C6 C1 . . 120.9(2) ?
H6 C6 C1 . . 119.56(14) ?
H6 C6 C5 . . 119.56(15) ?
C3 C7 F1 . . 114.6(2) ?
F2 C7 F1 . . 103.7(3) ?
F2 C7 C3 . . 112.0(3) ?
F3 C7 F1 . . 105.6(3) ?
F3 C7 C3 . . 112.7(3) ?
F3 C7 F2 . . 107.5(3) ?
F5 C8 F4 . . 104.5(2) ?
C5 C8 F4 . . 111.7(3) ?
C5 C8 F5 . . 112.9(3) ?
F6 C8 F4 . . 105.3(3) ?
F6 C8 F5 . . 108.7(3) ?
F6 C8 C5 . . 113.1(2) ?
C10 C9 P1 . . 117.26(18) ?
C14 C9 P1 . . 123.67(18) ?
C14 C9 C10 . . 119.0(2) ?
H10 C10 C9 . . 119.69(14) ?
C11 C10 C9 . . 120.6(2) ?
C11 C10 H10 . . 119.69(15) ?
H11 C11 C10 . . 119.94(15) ?
C12 C11 C10 . . 120.1(2) ?
C12 C11 H11 . . 119.94(15) ?
H12 C12 C11 . . 120.15(15) ?
C13 C12 C11 . . 119.7(2) ?
C13 C12 H12 . . 120.15(16) ?
H13 C13 C12 . . 119.61(16) ?
C14 C13 C12 . . 120.8(2) ?
C14 C13 H13 . . 119.61(16) ?
C13 C14 C9 . . 119.9(2) ?
H14 C14 C9 . . 120.07(14) ?
H14 C14 C13 . . 120.07(16) ?
C16 C15 P1 . . 120.36(18) ?
C20 C15 P1 . . 120.60(18) ?
C20 C15 C16 . . 119.0(2) ?
H16 C16 C15 . . 119.79(14) ?
C17 C16 C15 . . 120.4(2) ?
C17 C16 H16 . . 119.79(15) ?
H17 C17 C16 . . 120.03(15) ?
C18 C17 C16 . . 119.9(2) ?
C18 C17 H17 . . 120.03(15) ?
H18 C18 C17 . . 119.85(15) ?
C19 C18 C17 . . 120.3(2) ?
C19 C18 H18 . . 119.85(15) ?
H19 C19 C18 . . 119.98(15) ?
C20 C19 C18 . . 120.0(2) ?
C20 C19 H19 . . 119.98(15) ?
C19 C20 C15 . . 120.2(2) ?
H20 C20 C15 . . 119.90(14) ?
H20 C20 C19 . . 119.90(15) ?
C22 C21 P1 . . 122.8(2) ?
C26 C21 P1 . . 117.9(2) ?
C26 C21 C22 . . 119.3(2) ?
H22 C22 C21 . . 119.98(15) ?
C23 C22 C21 . . 120.0(3) ?
C23 C22 H22 . . 120.0(2) ?
H23 C23 C22 . . 120.0(2) ?
C24 C23 C22 . . 120.1(3) ?
C24 C23 H23 . . 119.96(18) ?
H24 C24 C23 . . 119.72(18) ?
C25 C24 C23 . . 120.6(3) ?
C25 C24 H24 . . 119.72(18) ?
H25 C25 C24 . . 120.02(18) ?
C26 C25 C24 . . 120.0(3) ?
C26 C25 H25 . . 120.0(2) ?
C25 C26 C21 . . 120.1(3) ?
H26 C26 C21 . . 119.95(16) ?
H26 C26 C25 . . 119.9(2) ?
C28 C27 P2 . . 119.18(19) ?
C32 C27 P2 . . 121.75(19) ?
C32 C27 C28 . . 118.7(2) ?
H28 C28 C27 . . 119.58(14) ?
C29 C28 C27 . . 120.8(2) ?
C29 C28 H28 . . 119.58(15) ?
H29 C29 C28 . . 120.06(15) ?
C30 C29 C28 . . 119.9(2) ?
C30 C29 H29 . . 120.06(16) ?
H30 C30 C29 . . 119.96(16) ?
C31 C30 C29 . . 120.1(2) ?
C31 C30 H30 . . 119.96(17) ?
H31 C31 C30 . . 119.93(17) ?
C32 C31 C30 . . 120.1(3) ?
C32 C31 H31 . . 119.93(17) ?
C31 C32 C27 . . 120.3(3) ?
H32 C32 C27 . . 119.84(15) ?
H32 C32 C31 . . 119.84(17) ?
C34 C33 P2 . . 116.86(18) ?
C38 C33 P2 . . 123.97(19) ?
C38 C33 C34 . . 119.1(2) ?
H34 C34 C33 . . 119.72(14) ?
C35 C34 C33 . . 120.6(2) ?
C35 C34 H34 . . 119.72(15) ?
H35 C35 C34 . . 120.11(15) ?
C36 C35 C34 . . 119.8(2) ?
C36 C35 H35 . . 120.11(15) ?
H36 C36 C35 . . 119.89(15) ?
C37 C36 C35 . . 120.2(2) ?
C37 C36 H36 . . 119.89(15) ?
H37 C37 C36 . . 119.85(15) ?
C38 C37 C36 . . 120.3(2) ?
C38 C37 H37 . . 119.85(16) ?
C37 C38 C33 . . 120.0(2) ?
H38 C38 C33 . . 120.00(15) ?
H38 C38 C37 . . 120.00(16) ?
C40 C39 P2 . . 121.38(18) ?
C44 C39 P2 . . 119.6(2) ?
C44 C39 C40 . . 119.0(2) ?
H40 C40 C39 . . 119.72(14) ?
C41 C40 C39 . . 120.6(2) ?
C41 C40 H40 . . 119.72(16) ?
H41 C41 C40 . . 120.00(16) ?
C42 C41 C40 . . 120.0(3) ?
C42 C41 H41 . . 120.00(17) ?
H42 C42 C41 . . 120.16(17) ?
C43 C42 C41 . . 119.7(3) ?
C43 C42 H42 . . 120.16(16) ?
H43 C43 C42 . . 119.63(16) ?
C44 C43 C42 . . 120.7(3) ?
C44 C43 H43 . . 119.63(17) ?
C43 C44 C39 . . 120.0(3) ?
H44 C44 C39 . . 120.00(15) ?
H44 C44 C43 . . 120.00(17) ?

loop_
_geom_bond_atom_site_label_1
_geom_bond_atom_site_label_2
_geom_bond_site_symmetry_2
_geom_bond_distance
_geom_bond_publ_flag
I1 Pd1 . 2.6887(2) ?
Pd1 P1 . 2.3206(6) ?
Pd1 C1 . 2.019(2) ?
Pd1 P2 . 2.3240(6) ?
P1 C9 . 1.825(2) ?
P1 C15 . 1.820(2) ?
P1 C21 . 1.827(2) ?
F1 C7 . 1.316(3) ?
C1 C2 . 1.396(3) ?
C1 C6 . 1.389(3) ?
P2 C27 . 1.825(2) ?
P2 C33 . 1.821(2) ?
P2 C39 . 1.823(2) ?
C2 H2 . 0.9500 ?
C2 C3 . 1.394(3) ?
C3 C4 . 1.382(4) ?
C3 C7 . 1.494(4) ?
F4 C8 . 1.351(4) ?
C4 H4 . 0.9500 ?
C4 C5 . 1.380(4) ?
F5 C8 . 1.333(4) ?
C5 C6 . 1.405(3) ?
C5 C8 . 1.498(4) ?
F6 C8 . 1.324(3) ?
C6 H6 . 0.9500 ?
C7 F2 . 1.330(4) ?
C7 F3 . 1.321(4) ?
C9 C10 . 1.402(3) ?
C9 C14 . 1.392(3) ?
C10 H10 . 0.9500 ?
C10 C11 . 1.384(4) ?
C11 H11 . 0.9500 ?
C11 C12 . 1.384(4) ?
C12 H12 . 0.9500 ?
C12 C13 . 1.383(4) ?
C13 H13 . 0.9500 ?
C13 C14 . 1.392(4) ?
C14 H14 . 0.9500 ?
C15 C16 . 1.403(3) ?
C15 C20 . 1.394(3) ?
C16 H16 . 0.9500 ?
C16 C17 . 1.383(3) ?
C17 H17 . 0.9500 ?
C17 C18 . 1.389(4) ?
C18 H18 . 0.9500 ?
C18 C19 . 1.381(4) ?
C19 H19 . 0.9500 ?
C19 C20 . 1.394(3) ?
C20 H20 . 0.9500 ?
C21 C22 . 1.397(4) ?
C21 C26 . 1.399(4) ?
C22 H22 . 0.9500 ?
C22 C23 . 1.397(4) ?
C23 H23 . 0.9500 ?
C23 C24 . 1.371(5) ?
C24 H24 . 0.9500 ?
C24 C25 . 1.390(5) ?
C25 H25 . 0.9500 ?
C25 C26 . 1.388(4) ?
C26 H26 . 0.9500 ?
C27 C28 . 1.397(3) ?
C27 C32 . 1.397(4) ?
C28 H28 . 0.9500 ?
C28 C29 . 1.385(3) ?
C29 H29 . 0.9500 ?
C29 C30 . 1.390(4) ?
C30 H30 . 0.9500 ?
C30 C31 . 1.382(4) ?
C31 H31 . 0.9500 ?
C31 C32 . 1.394(4) ?
C32 H32 . 0.9500 ?
C33 C34 . 1.395(3) ?
C33 C38 . 1.395(3) ?
C34 H34 . 0.9500 ?
C34 C35 . 1.387(3) ?
C35 H35 . 0.9500 ?
C35 C36 . 1.379(4) ?
C36 H36 . 0.9500 ?
C36 C37 . 1.388(4) ?
C37 H37 . 0.9500 ?
C37 C38 . 1.384(4) ?
C38 H38 . 0.9500 ?
C39 C40 . 1.387(3) ?
C39 C44 . 1.400(3) ?
C40 H40 . 0.9500 ?
C40 C41 . 1.394(4) ?
C41 H41 . 0.9500 ?
C41 C42 . 1.385(4) ?
C42 H42 . 0.9500 ?
C42 C43 . 1.380(4) ?
C43 H43 . 0.9500 ?
C43 C44 . 1.387(4) ?
C44 H44 . 0.9500 ?

loop_
_geom_torsion_atom_site_label_1
_geom_torsion_atom_site_label_2
_geom_torsion_atom_site_label_3
_geom_torsion_atom_site_label_4
_geom_torsion_site_symmetry_1
_geom_torsion_site_symmetry_2
_geom_torsion_site_symmetry_3
_geom_torsion_site_symmetry_4
_geom_torsion
_geom_torsion_publ_flag
Pd1 C1 C2 C3 . . . . -179.72(19) ?
Pd1 C1 C6 C5 . . . . 179.74(19) ?
P1 C9 C10 C11 . . . . -176.36(19) ?
P1 C9 C14 C13 . . . . 175.9(2) ?
P1 C15 C16 C17 . . . . -177.40(19) ?
P1 C15 C20 C19 . . . . 178.06(19) ?
P1 C21 C22 C23 . . . . 176.3(2) ?
P1 C21 C26 C25 . . . . -176.5(2) ?
F1 C7 C3 C2 . . . . -26.8(3) ?
F1 C7 C3 C4 . . . . 155.1(3) ?
C1 C2 C3 C4 . . . . 0.2(3) ?
C1 C2 C3 C7 . . . . -177.8(3) ?
C1 C6 C5 C4 . . . . -0.2(3) ?
C1 C6 C5 C8 . . . . -177.6(3) ?
P2 C27 C28 C29 . . . . -173.66(19) ?
P2 C27 C32 C31 . . . . 173.6(2) ?
P2 C33 C34 C35 . . . . 177.09(19) ?
P2 C33 C38 C37 . . . . -177.9(2) ?
P2 C39 C40 C41 . . . . -177.7(2) ?
P2 C39 C44 C43 . . . . 178.9(2) ?
C2 C3 C4 C5 . . . . 0.1(3) ?
C2 C3 C7 F2 . . . . 91.0(3) ?
C2 C3 C7 F3 . . . . -147.7(3) ?
C3 C4 C5 C6 . . . . -0.1(3) ?
C3 C4 C5 C8 . . . . 177.3(3) ?
F4 C8 C5 C4 . . . . -106.4(3) ?
F4 C8 C5 C6 . . . . 71.0(3) ?
C4 C5 C8 F5 . . . . 136.1(3) ?
C4 C5 C8 F6 . . . . 12.1(3) ?
F5 C8 C5 C6 . . . . -46.4(3) ?
C9 C10 C11 C12 . . . . 0.2(3) ?
C9 C14 C13 C12 . . . . 0.2(3) ?
C10 C11 C12 C13 . . . . -0.1(3) ?
C11 C12 C13 C14 . . . . -0.1(3) ?
C15 C16 C17 C18 . . . . -1.2(3) ?
C15 C20 C19 C18 . . . . -0.2(3) ?
C16 C17 C18 C19 . . . . -0.9(3) ?
C17 C18 C19 C20 . . . . 1.5(3) ?
C21 C22 C23 C24 . . . . 0.0(3) ?
C21 C26 C25 C24 . . . . 0.0(3) ?
C22 C23 C24 C25 . . . . -0.1(3) ?
C23 C24 C25 C26 . . . . 0.2(4) ?
C27 C28 C29 C30 . . . . -0.3(3) ?
C27 C32 C31 C30 . . . . 0.1(4) ?
C28 C29 C30 C31 . . . . 0.7(3) ?
C29 C30 C31 C32 . . . . -0.6(4) ?
C33 C34 C35 C36 . . . . 1.5(3) ?
C33 C38 C37 C36 . . . . 0.3(3) ?
C34 C35 C36 C37 . . . . -1.4(3) ?
C35 C36 C37 C38 . . . . 0.4(3) ?
C39 C40 C41 C42 . . . . -1.0(3) ?
C39 C44 C43 C42 . . . . -1.5(3) ?
C40 C41 C42 C43 . . . . 1.0(3) ?
C41 C42 C43 C44 . . . . 0.2(3) ?
